data_7223633
loop_
_publ_author_name
'Zhao, Jie'
'Wang, Xin'
'Zhao, Jing'
'Luo, Rui'
'Shen, Xuan'
'Zhu, Dunru'
'Jing, Su'

_publ_section_title
;
 [Ln4@Ln4] matryoshka tetrahedron: a novel secondary building unit
;
_journal_issue 6
_journal_name_full CrystEngComm
_journal_page_first 863
_journal_paper_doi 10.1039/C5CE02417J
_journal_volume 18
_journal_year 2016
_chemical_formula_moiety '2(C40 H34 Eu2 O18), 2(C1.50 H3.50 N0.50 O0.50)'
_chemical_formula_sum 'C83 H75 Eu4 N O37'
_chemical_formula_weight 2286.28
_chemical_name_systematic
; 
 ? 
;
_space_group_IT_number 86
_symmetry_cell_setting tetragonal
_symmetry_space_group_name_Hall '-P 4bc'
_symmetry_space_group_name_H-M 'P 42/n :2'
_atom_sites_solution_hydrogens geom
_atom_sites_solution_primary direct
_atom_sites_solution_secondary difmap
_audit_creation_method SHELXL-97
_audit_update_record
;
2014-04-21 deposited with the CCDC.
2015-12-29 downloaded from the CCDC.
;
_cell_angle_alpha 90.00
_cell_angle_beta 90.00
_cell_angle_gamma 90.00
_cell_formula_units_Z 4
_cell_length_a 21.2904(4)
_cell_length_b 21.2904(4)
_cell_length_c 19.3576(7)
_cell_measurement_reflns_used 9416
_cell_measurement_temperature 296(2)
_cell_measurement_theta_max 26.55
_cell_measurement_theta_min 1.25
_cell_volume 8774.4(4)
_computing_cell_refinement 'SAINT (Bruker, 2005)'
_computing_data_collection 'APEX2 (Bruker, 2005)'
_computing_data_reduction SAINT
_computing_molecular_graphics SHELXTL
_computing_publication_material SHELXTL
_computing_structure_refinement 'SHELXL-97 (Sheldrick, 2008)'
_computing_structure_solution 'SHELXS-97 (Sheldrick, 2008)'
_diffrn_ambient_temperature 296(2)
_diffrn_measured_fraction_theta_full 0.996
_diffrn_measured_fraction_theta_max 0.996
_diffrn_measurement_device_type 'Bruker Apex2 CCD'
_diffrn_measurement_method '\w scans'
_diffrn_radiation_monochromator graphite
_diffrn_radiation_source 'fine-focus sealed tube'
_diffrn_radiation_type MoK\a
_diffrn_radiation_wavelength 0.71073
_diffrn_reflns_av_R_equivalents 0.0669
_diffrn_reflns_av_sigmaI/netI 0.0374
_diffrn_reflns_limit_h_max 25
_diffrn_reflns_limit_h_min -25
_diffrn_reflns_limit_k_max 25
_diffrn_reflns_limit_k_min -25
_diffrn_reflns_limit_l_max 22
_diffrn_reflns_limit_l_min -23
_diffrn_reflns_number 61675
_diffrn_reflns_theta_full 25.00
_diffrn_reflns_theta_max 25.00
_diffrn_reflns_theta_min 1.42
_exptl_absorpt_coefficient_mu 2.910
_exptl_absorpt_correction_T_max 0.7216
_exptl_absorpt_correction_T_min 0.6532
_exptl_absorpt_correction_type multi-scan
_exptl_absorpt_process_details '(SADABS; Sheldrick, 2003)'
_exptl_crystal_colour Colorless
_exptl_crystal_density_diffrn 1.731
_exptl_crystal_density_method 'not measured'
_exptl_crystal_description Block
_exptl_crystal_F_000 4512
_exptl_crystal_size_max 0.16
_exptl_crystal_size_mid 0.15
_exptl_crystal_size_min 0.12
_refine_diff_density_max 0.908
_refine_diff_density_min -0.689
_refine_diff_density_rms 0.105
_refine_ls_extinction_method none
_refine_ls_goodness_of_fit_ref 1.048
_refine_ls_hydrogen_treatment constr
_refine_ls_matrix_type full
_refine_ls_number_parameters 661
_refine_ls_number_reflns 7705
_refine_ls_number_restraints 71
_refine_ls_restrained_S_all 1.061
_refine_ls_R_factor_all 0.0478
_refine_ls_R_factor_gt 0.0306
_refine_ls_shift/su_max 0.005
_refine_ls_shift/su_mean 0.000
_refine_ls_structure_factor_coef Fsqd
_refine_ls_weighting_details 'calc w=1/[\s^2^(Fo^2^)+(0.0366P)^2^+9.1199P] where P=(Fo^2^+2Fc^2^)/3'
_refine_ls_weighting_scheme calc
_refine_ls_wR_factor_gt 0.0723
_refine_ls_wR_factor_ref 0.0778
_reflns_number_gt 5959
_reflns_number_total 7705
_reflns_threshold_expression >2sigma(I)
_cod_data_source_file c5ce02417j2.cif
_cod_data_source_block xh-14b
_cod_depositor_comments
;
The following automatic conversions were performed:

'_symmetry_cell_setting' value 'Tetragonal' changed to 'tetragonal'
according to
/usr/data/users/saulius/crontab/automatic-downloads/rss-feeds/RSC/lib/dictionaries/cif_core.dic
dictionary named 'cif_core.dic' version 2.4.2 from 2011-04-26.

'_exptl_absorpt_correction_type' value 'multi-scan ' changed to
'multi-scan' according to
/usr/data/users/saulius/crontab/automatic-downloads/rss-feeds/RSC/lib/dictionaries/cif_core.dic
dictionary named 'cif_core.dic' version 2.4.2 from 2011-04-26.

Automatic conversion script
Id: cif_fix_values 4268 2015-11-12 08:31:59Z antanas 

 Adding full bibliography for 7223633--7223635.cif.
;
_cod_original_sg_symbol_H-M 'P4(2)/n  '
_cod_database_code 7223633

loop_
_symmetry_equiv_pos_as_xyz
'x, y, z'
'-x+1/2, -y+1/2, z'
'-y, x+1/2, z+1/2'
'y+1/2, -x, z+1/2'
'-x, -y, -z'
'x-1/2, y-1/2, -z'
'y, -x-1/2, -z-1/2'
'-y-1/2, x, -z-1/2'

loop_
_atom_site_label
_atom_site_type_symbol
_atom_site_fract_x
_atom_site_fract_y
_atom_site_fract_z
_atom_site_U_iso_or_equiv
_atom_site_adp_type
_atom_site_occupancy
_atom_site_symmetry_multiplicity
_atom_site_calc_flag
_atom_site_refinement_flags
_atom_site_disorder_assembly
_atom_site_disorder_group
Eu1 Eu 0.822296(11) 1.693776(11) -0.321143(12) 0.01979(8) Uani 1 1 d . . .
Eu2 Eu 0.935429(11) 1.569410(11) -0.431130(12) 0.02100(8) Uani 1 1 d . . .
O1 O 0.89258(17) 1.75112(16) -0.39179(19) 0.0360(9) Uani 1 1 d . . .
O1W O 1.04728(19) 1.59243(19) -0.4291(3) 0.0516(11) Uani 1 1 d D . .
H1WA H 1.065(3) 1.5722(16) -0.461(2) 0.077 Uiso 1 1 d D . .
H1WB H 1.067(2) 1.6267(16) -0.422(3) 0.077 Uiso 1 1 d D . .
O2 O 0.95195(19) 1.68047(17) -0.4437(2) 0.0449(10) Uani 1 1 d . . .
O2W O 0.79660(17) 1.58565(16) -0.2943(2) 0.0412(10) Uani 1 1 d . . .
H2WA H 0.7669 1.5848 -0.2650 0.062 Uiso 1 1 d R . .
H2WB H 0.7852 1.5669 -0.3310 0.062 Uiso 1 1 d R . .
O3 O 1.17719(16) 2.08382(16) -0.74495(19) 0.0361(9) Uani 1 1 d . . .
O4 O 1.10084(17) 2.06478(16) -0.81689(18) 0.0351(9) Uani 1 1 d . . .
O5 O 1.1098(2) 1.9567(2) -0.53008(19) 0.0525(12) Uani 1 1 d . . .
O6 O 1.0589(2) 1.79397(18) -0.6402(2) 0.0565(13) Uani 1 1 d . . .
O7 O 0.76105(19) 1.6824(2) -0.4225(2) 0.0539(12) Uani 1 1 d . . .
O8 O 0.83657(16) 1.61631(17) -0.43952(18) 0.0352(9) Uani 1 1 d . . .
O9 O 0.5786(2) 1.5547(2) -0.95204(19) 0.0493(11) Uani 1 1 d . . .
O10 O 0.51946(18) 1.4887(2) -0.8945(2) 0.0472(11) Uani 1 1 d . . .
O11 O 0.6179(4) 1.4834(4) -0.6574(4) 0.060(3) Uani 0.592(7) 1 d P A 1
C31 C 0.5723(8) 1.4396(7) -0.6539(7) 0.100(6) Uani 0.592(7) 1 d PU A 1
H31A H 0.5329 1.4580 -0.6668 0.150 Uiso 0.592(7) 1 calc PR A 1
H31B H 0.5696 1.4237 -0.6076 0.150 Uiso 0.592(7) 1 calc PR A 1
H31C H 0.5820 1.4057 -0.6849 0.150 Uiso 0.592(7) 1 calc PR A 1
O11A O 0.7127(5) 1.6542(5) -0.7680(5) 0.052(3) Uani 0.408(7) 1 d P A 2
C31A C 0.7221(8) 1.6935(8) -0.8263(9) 0.063(5) Uani 0.408(7) 1 d P A 2
H31D H 0.7411 1.6697 -0.8628 0.094 Uiso 0.408(7) 1 calc PR A 2
H31E H 0.7492 1.7277 -0.8139 0.094 Uiso 0.408(7) 1 calc PR A 2
H31F H 0.6824 1.7098 -0.8416 0.094 Uiso 0.408(7) 1 calc PR A 2
O12 O 0.7665(2) 1.5083(2) -0.6670(2) 0.0576(13) Uani 1 1 d . . .
O13 O 0.88006(18) 1.47664(17) -0.4787(2) 0.0386(9) Uani 1 1 d . . .
O14 O 0.85565(18) 1.49712(17) -0.3704(2) 0.0428(10) Uani 1 1 d . . .
O16 O 0.79774(14) 1.70650(14) -0.20063(16) 0.0219(7) Uani 1 1 d . . .
H16 H 0.8231 1.6860 -0.1753 0.033 Uiso 1 1 d R . .
C1 C 0.9324(2) 1.7349(2) -0.4365(3) 0.0302(12) Uani 1 1 d . . .
C2 C 0.9601(2) 1.7844(2) -0.4839(3) 0.0261(11) Uani 1 1 d . . .
C3 C 0.9530(3) 1.8480(2) -0.4710(3) 0.0364(13) Uani 1 1 d . . .
H3A H 0.9293 1.8616 -0.4334 0.044 Uiso 1 1 calc R . .
C4 C 0.9816(3) 1.8915(2) -0.5145(3) 0.0384(14) Uani 1 1 d . . .
H4A H 0.9772 1.9341 -0.5048 0.046 Uiso 1 1 calc R . .
C5 C 1.0163(2) 1.8737(2) -0.5715(3) 0.0306(12) Uani 1 1 d . . .
C6 C 1.0230(3) 1.8094(2) -0.5846(3) 0.0343(13) Uani 1 1 d . . .
C7 C 0.9952(3) 1.7656(2) -0.5409(3) 0.0345(13) Uani 1 1 d . . .
H7A H 1.0001 1.7230 -0.5500 0.041 Uiso 1 1 calc R . .
C8 C 1.0462(2) 1.9205(2) -0.6199(3) 0.0314(12) Uani 1 1 d . . .
C9 C 1.0285(3) 1.9226(3) -0.6888(3) 0.0378(14) Uani 1 1 d . . .
H9A H 0.9982 1.8946 -0.7047 0.045 Uiso 1 1 calc R . .
C10 C 1.0547(2) 1.9652(3) -0.7346(3) 0.0365(14) Uani 1 1 d . . .
H10A H 1.0414 1.9663 -0.7803 0.044 Uiso 1 1 calc R . .
C11 C 1.1008(2) 2.0063(2) -0.7121(3) 0.0273(11) Uani 1 1 d . . .
C12 C 1.1203(2) 2.0040(2) -0.6429(3) 0.0309(12) Uani 1 1 d . . .
H12A H 1.1516 2.0309 -0.6274 0.037 Uiso 1 1 calc R . .
C13 C 1.0930(3) 1.9615(2) -0.5976(3) 0.0318(12) Uani 1 1 d . . .
C14 C 1.1283(2) 2.0536(2) -0.7607(2) 0.0243(11) Uani 1 1 d . . .
C15 C 1.0605(4) 1.7325(3) -0.6633(4) 0.081(3) Uani 1 1 d . . .
H15A H 1.0876 1.7296 -0.7028 0.122 Uiso 1 1 calc R . .
H15B H 1.0189 1.7194 -0.6760 0.122 Uiso 1 1 calc R . .
H15C H 1.0761 1.7058 -0.6272 0.122 Uiso 1 1 calc R . .
C16 C 1.1636(3) 1.9900(3) -0.5075(3) 0.063(2) Uani 1 1 d . . .
H16A H 1.1702 1.9822 -0.4592 0.094 Uiso 1 1 calc R . .
H16B H 1.1573 2.0341 -0.5148 0.094 Uiso 1 1 calc R . .
H16C H 1.1996 1.9762 -0.5331 0.094 Uiso 1 1 calc R . .
C17 C 0.7862(2) 1.6417(2) -0.4588(3) 0.0278(12) Uani 1 1 d . . .
C18 C 0.7562(2) 1.6228(3) -0.5255(2) 0.0302(12) Uani 1 1 d . . .
C19 C 0.7020(3) 1.6552(3) -0.5464(3) 0.0419(15) Uani 1 1 d . . .
H19A H 0.6865 1.6883 -0.5202 0.050 Uiso 1 1 calc R . .
C20 C 0.6721(3) 1.6369(3) -0.6066(3) 0.0443(15) Uani 1 1 d . . .
H20A H 0.6361 1.6580 -0.6206 0.053 Uiso 1 1 calc R . .
C21 C 0.6944(3) 1.5887(3) -0.6460(3) 0.0371(14) Uani 1 1 d . . .
C22 C 0.7484(3) 1.5569(3) -0.6251(3) 0.0369(13) Uani 1 1 d . . .
C23 C 0.7792(2) 1.5739(3) -0.5646(3) 0.0342(13) Uani 1 1 d . . .
H23A H 0.8150 1.5524 -0.5506 0.041 Uiso 1 1 calc R . .
C24 C 0.6624(3) 1.5710(3) -0.7124(3) 0.0366(13) Uani 1 1 d . A .
C25 C 0.6703(3) 1.6074(3) -0.7706(3) 0.0449(16) Uani 1 1 d . . .
C26 C 0.6390(3) 1.5924(3) -0.8316(3) 0.0394(14) Uani 1 1 d . A .
H26A H 0.6449 1.6168 -0.8709 0.047 Uiso 1 1 calc R . .
C27 C 0.5992(2) 1.5412(2) -0.8336(2) 0.0265(11) Uani 1 1 d . . .
C28 C 0.5917(2) 1.5033(3) -0.7759(3) 0.0349(13) Uani 1 1 d . A .
H28A H 0.5656 1.4683 -0.7778 0.042 Uiso 1 1 calc R . .
C29 C 0.6231(3) 1.5182(3) -0.7158(3) 0.0365(13) Uani 1 1 d . . .
C30 C 0.5632(2) 1.5272(2) -0.8985(3) 0.0269(11) Uani 1 1 d . A .
C32 C 0.8205(3) 1.4740(3) -0.6489(4) 0.071(2) Uani 1 1 d . . .
H32A H 0.8276 1.4416 -0.6824 0.106 Uiso 1 1 calc R . .
H32B H 0.8147 1.4554 -0.6042 0.106 Uiso 1 1 calc R . .
H32C H 0.8561 1.5017 -0.6477 0.106 Uiso 1 1 calc R . .
C33 C 0.8536(3) 1.4620(3) -0.4222(3) 0.0407(14) Uani 1 1 d . B .
C34 C 0.8215(3) 1.3988(3) -0.4170(4) 0.0543(18) Uani 1 1 d . . .
C35A C 0.8430(11) 1.3481(9) -0.4588(11) 0.067(6) Uani 0.50 1 d P B 1
H35A H 0.8729 1.3560 -0.4928 0.080 Uiso 0.50 1 calc PR B 1
C36A C 0.8210(10) 1.2881(10) -0.4504(12) 0.089(7) Uani 0.50 1 d PU B 1
H36A H 0.8376 1.2561 -0.4775 0.107 Uiso 0.50 1 calc PR B 1
C37A C 0.7770(9) 1.2745(9) -0.4051(13) 0.057(5) Uani 0.50 1 d P . 1
O15A O 0.7263(6) 1.3097(7) -0.2911(6) 0.072(3) Uani 0.50 1 d PU B 1
C40A C 0.6773(11) 1.3547(12) -0.2836(13) 0.105(5) Uani 0.50 1 d PU B 1
H40A H 0.6844 1.3791 -0.2427 0.157 Uiso 0.50 1 calc PR B 1
H40B H 0.6377 1.3333 -0.2799 0.157 Uiso 0.50 1 calc PR B 1
H40C H 0.6767 1.3818 -0.3232 0.157 Uiso 0.50 1 calc PR B 1
C35B C 0.8141(11) 1.3657(10) -0.4762(12) 0.066(7) Uani 0.50 1 d P B 2
H35B H 0.8264 1.3813 -0.5190 0.079 Uiso 0.50 1 calc PR B 2
C36B C 0.7864(10) 1.3060(8) -0.4682(9) 0.078(6) Uani 0.50 1 d P B 2
H36B H 0.7896 1.2766 -0.5036 0.093 Uiso 0.50 1 calc PR B 2
C37B C 0.7530(9) 1.2897(10) -0.4054(13) 0.053(6) Uani 0.50 1 d PU . 2
O15B O 0.7108(6) 1.3058(6) -0.3219(6) 0.072(3) Uani 0.50 1 d PU B 2
C40B C 0.6963(12) 1.3516(12) -0.2580(12) 0.105(5) Uani 0.50 1 d PU B 2
H40D H 0.7328 1.3544 -0.2291 0.158 Uiso 0.50 1 calc PR B 2
H40E H 0.6618 1.3352 -0.2318 0.158 Uiso 0.50 1 calc PR B 2
H40F H 0.6857 1.3926 -0.2750 0.158 Uiso 0.50 1 calc PR B 2
C38 C 0.7570(3) 1.3247(4) -0.3576(4) 0.063(2) Uani 1 1 d . . .
C39 C 0.7852(3) 1.3830(3) -0.3614(4) 0.0571(18) Uani 1 1 d . B .
H39A H 0.7795 1.4118 -0.3258 0.069 Uiso 1 1 calc R . .
O17 O 0.8970(5) 1.2934(5) -0.6061(5) 0.072(3) Uani 0.50 1 d PD . .
N1 N 0.9232(8) 1.1945(7) -0.6427(9) 0.115(6) Uani 0.50 1 d PD . .
C41 C 0.9315(8) 1.2596(7) -0.6352(9) 0.094(6) Uani 0.50 1 d PDU . .
H41A H 0.9672 1.2773 -0.6549 0.113 Uiso 0.50 1 calc PR . .
C42 C 0.8684(12) 1.1734(13) -0.6102(16) 0.229(15) Uani 0.50 1 d PDU . .
H42A H 0.8492 1.2076 -0.5857 0.344 Uiso 0.50 1 calc PR . .
H42B H 0.8787 1.1405 -0.5782 0.344 Uiso 0.50 1 calc PR . .
H42C H 0.8397 1.1576 -0.6442 0.344 Uiso 0.50 1 calc PR . .
C43 C 0.9631(12) 1.1659(9) -0.6861(13) 0.195(13) Uani 0.50 1 d PDU . .
H43A H 0.9928 1.1960 -0.7035 0.292 Uiso 0.50 1 calc PR . .
H43B H 0.9401 1.1480 -0.7239 0.292 Uiso 0.50 1 calc PR . .
H43C H 0.9851 1.1332 -0.6619 0.292 Uiso 0.50 1 calc PR . .

loop_
_atom_site_aniso_label
_atom_site_aniso_U_11
_atom_site_aniso_U_22
_atom_site_aniso_U_33
_atom_site_aniso_U_23
_atom_site_aniso_U_13
_atom_site_aniso_U_12
Eu1 0.02105(13) 0.02254(14) 0.01578(13) -0.00132(10) 0.00134(10) 0.00062(10)
Eu2 0.02774(14) 0.01933(13) 0.01593(13) 0.00244(10) -0.00138(10) 0.00368(10)
O1 0.037(2) 0.031(2) 0.040(2) 0.0056(17) 0.0140(18) -0.0032(17)
O1W 0.038(2) 0.041(3) 0.076(3) -0.010(2) 0.007(2) -0.0038(19)
O2 0.053(3) 0.027(2) 0.055(3) 0.0127(19) 0.022(2) 0.0018(18)
O2W 0.045(2) 0.034(2) 0.044(2) -0.0052(18) 0.0194(19) -0.0041(18)
O3 0.037(2) 0.032(2) 0.040(2) 0.0085(17) -0.0054(18) -0.0161(17)
O4 0.044(2) 0.039(2) 0.022(2) 0.0051(17) -0.0029(17) -0.0035(17)
O5 0.071(3) 0.064(3) 0.023(2) 0.013(2) -0.012(2) -0.037(2)
O6 0.085(3) 0.033(2) 0.051(3) -0.003(2) 0.045(3) -0.009(2)
O7 0.049(3) 0.083(3) 0.030(2) -0.027(2) -0.0112(19) 0.031(2)
O8 0.028(2) 0.045(2) 0.033(2) -0.0066(18) -0.0113(16) 0.0029(17)
O9 0.061(3) 0.072(3) 0.015(2) 0.005(2) -0.0107(19) -0.012(2)
O10 0.034(2) 0.063(3) 0.044(3) -0.009(2) -0.0143(19) -0.020(2)
O11 0.060(5) 0.084(6) 0.037(5) 0.022(4) -0.016(4) -0.036(4)
C31 0.139(14) 0.119(13) 0.043(8) 0.038(8) -0.007(9) -0.010(11)
O11A 0.071(8) 0.053(7) 0.032(6) 0.013(5) -0.026(5) -0.029(6)
C31A 0.060(11) 0.070(12) 0.058(12) -0.001(9) -0.002(9) -0.033(9)
O12 0.063(3) 0.067(3) 0.043(3) -0.033(2) -0.026(2) 0.020(2)
O13 0.046(2) 0.033(2) 0.037(2) -0.0040(18) 0.0011(19) -0.0078(18)
O14 0.052(3) 0.031(2) 0.046(3) -0.0035(19) 0.013(2) -0.0061(18)
O16 0.0202(17) 0.0255(17) 0.0202(18) -0.0045(14) -0.0052(14) 0.0009(14)
C1 0.030(3) 0.023(3) 0.037(3) 0.007(2) 0.004(2) -0.005(2)
C2 0.025(3) 0.024(3) 0.029(3) 0.006(2) 0.003(2) -0.001(2)
C3 0.048(3) 0.028(3) 0.034(3) 0.000(2) 0.009(3) -0.006(2)
C4 0.051(4) 0.019(3) 0.045(4) 0.003(2) 0.008(3) -0.005(2)
C5 0.037(3) 0.027(3) 0.027(3) 0.006(2) -0.002(2) -0.005(2)
C6 0.041(3) 0.033(3) 0.029(3) 0.003(2) 0.009(3) -0.006(2)
C7 0.045(3) 0.022(3) 0.037(3) 0.004(2) 0.008(3) -0.002(2)
C8 0.037(3) 0.030(3) 0.027(3) 0.004(2) 0.002(2) -0.010(2)
C9 0.037(3) 0.037(3) 0.039(3) 0.008(3) -0.012(3) -0.019(3)
C10 0.038(3) 0.045(3) 0.027(3) 0.011(3) -0.011(2) -0.014(3)
C11 0.031(3) 0.025(3) 0.025(3) 0.006(2) -0.001(2) -0.005(2)
C12 0.039(3) 0.028(3) 0.026(3) 0.003(2) -0.003(2) -0.012(2)
C13 0.038(3) 0.030(3) 0.027(3) 0.007(2) -0.002(2) -0.009(2)
C14 0.031(3) 0.021(3) 0.020(3) 0.000(2) -0.001(2) 0.000(2)
C15 0.122(7) 0.040(4) 0.081(6) -0.011(4) 0.069(5) -0.005(4)
C16 0.077(5) 0.082(5) 0.028(4) 0.012(3) -0.021(3) -0.032(4)
C17 0.024(3) 0.039(3) 0.021(3) 0.006(2) -0.009(2) -0.004(2)
C18 0.030(3) 0.041(3) 0.019(3) 0.000(2) -0.002(2) 0.002(2)
C19 0.037(3) 0.058(4) 0.030(3) -0.006(3) -0.014(3) 0.015(3)
C20 0.042(3) 0.063(4) 0.028(3) -0.007(3) -0.020(3) 0.011(3)
C21 0.040(3) 0.049(4) 0.022(3) 0.000(3) -0.016(3) -0.002(3)
C22 0.037(3) 0.049(4) 0.025(3) -0.006(3) -0.006(2) -0.001(3)
C23 0.032(3) 0.044(3) 0.026(3) 0.001(3) -0.007(2) 0.000(2)
C24 0.038(3) 0.048(3) 0.023(3) -0.001(3) -0.013(2) -0.003(3)
C25 0.049(4) 0.053(4) 0.033(3) -0.001(3) -0.019(3) -0.019(3)
C26 0.042(3) 0.043(3) 0.033(3) 0.006(3) -0.015(3) -0.012(3)
C27 0.021(3) 0.042(3) 0.016(3) -0.003(2) -0.005(2) -0.003(2)
C28 0.033(3) 0.044(3) 0.028(3) 0.004(3) -0.006(2) -0.008(3)
C29 0.044(3) 0.048(3) 0.018(3) 0.006(3) -0.006(2) -0.007(3)
C30 0.024(3) 0.033(3) 0.024(3) -0.009(2) -0.004(2) 0.003(2)
C32 0.071(5) 0.071(5) 0.070(5) -0.038(4) -0.012(4) 0.022(4)
C33 0.039(3) 0.028(3) 0.054(4) -0.009(3) -0.001(3) 0.003(3)
C34 0.058(4) 0.049(4) 0.056(5) -0.001(3) 0.009(3) -0.028(3)
C35A 0.098(18) 0.042(12) 0.061(15) -0.008(9) 0.027(12) -0.029(11)
C36A 0.093(9) 0.080(9) 0.094(10) -0.005(7) 0.009(7) -0.007(7)
C37A 0.045(11) 0.039(10) 0.086(13) -0.009(9) 0.017(10) -0.008(8)
O15A 0.074(4) 0.066(3) 0.075(5) 0.003(4) 0.008(4) -0.004(3)
C40A 0.104(6) 0.105(6) 0.106(7) 0.000(4) 0.006(4) -0.001(4)
C35B 0.107(18) 0.041(12) 0.050(11) 0.008(8) -0.024(11) -0.034(11)
C36B 0.124(17) 0.046(10) 0.063(12) -0.003(8) -0.029(11) -0.048(11)
C37B 0.052(8) 0.050(8) 0.058(8) 0.005(6) -0.001(7) -0.017(6)
O15B 0.074(4) 0.066(3) 0.076(5) 0.002(4) 0.008(4) -0.005(3)
C40B 0.105(7) 0.104(7) 0.107(8) 0.002(6) 0.010(6) -0.001(5)
C38 0.055(5) 0.061(5) 0.074(6) 0.015(4) 0.016(4) -0.014(4)
C39 0.058(4) 0.038(4) 0.075(5) -0.002(3) 0.015(4) -0.008(3)
O17 0.071(7) 0.076(7) 0.068(7) -0.049(6) -0.007(5) -0.006(5)
N1 0.119(14) 0.113(14) 0.113(14) -0.033(11) 0.041(11) 0.013(11)
C41 0.095(7) 0.096(7) 0.092(7) 0.006(4) -0.010(4) -0.009(4)
C42 0.23(2) 0.24(2) 0.22(2) 0.033(17) 0.024(17) -0.093(17)
C43 0.20(2) 0.23(2) 0.154(18) -0.024(16) -0.009(16) -0.008(17)

loop_
_atom_type_symbol
_atom_type_description
_atom_type_scat_dispersion_real
_atom_type_scat_dispersion_imag
_atom_type_scat_source
C C 0.0033 0.0016 'International Tables Vol C Tables 4.2.6.8 and 6.1.1.4'
H H 0.0000 0.0000 'International Tables Vol C Tables 4.2.6.8 and 6.1.1.4'
N N 0.0061 0.0033 'International Tables Vol C Tables 4.2.6.8 and 6.1.1.4'
O O 0.0106 0.0060 'International Tables Vol C Tables 4.2.6.8 and 6.1.1.4'
Eu Eu -0.1578 3.6682 'International Tables Vol C Tables 4.2.6.8 and 6.1.1.4'

loop_
_geom_angle_atom_site_label_1
_geom_angle_atom_site_label_2
_geom_angle_atom_site_label_3
_geom_angle
_geom_angle_site_symmetry_1
_geom_angle_site_symmetry_3
O16 Eu1 O1 77.37(12) 8_865 .
O16 Eu1 O7 95.83(13) 8_865 .
O1 Eu1 O7 85.53(15) . .
O16 Eu1 O16 70.20(13) 8_865 .
O1 Eu1 O16 129.77(11) . .
O7 Eu1 O16 134.03(12) . .
O16 Eu1 O2W 143.39(12) 8_865 .
O1 Eu1 O2W 139.21(12) . .
O7 Eu1 O2W 87.51(15) . .
O16 Eu1 O2W 81.36(11) . .
O16 Eu1 O16 69.10(12) 8_865 7_485
O1 Eu1 O16 132.97(11) . 7_485
O7 Eu1 O16 66.75(12) . 7_485
O16 Eu1 O16 67.37(12) . 7_485
O2W Eu1 O16 79.07(11) . 7_485
O16 Eu1 O3 103.68(11) 8_865 3_855
O1 Eu1 O3 84.75(13) . 3_855
O7 Eu1 O3 155.69(12) . 3_855
O16 Eu1 O3 67.61(11) . 3_855
O2W Eu1 O3 85.41(12) . 3_855
O16 Eu1 O3 133.99(11) 7_485 3_855
O16 Eu1 O8 136.41(11) 8_865 .
O1 Eu1 O8 76.44(12) . .
O7 Eu1 O8 48.02(11) . .
O16 Eu1 O8 150.59(10) . .
O2W Eu1 O8 69.24(12) . .
O16 Eu1 O8 106.42(10) 7_485 .
O3 Eu1 O8 107.90(10) 3_855 .
O16 Eu1 C17 116.45(12) 8_865 .
O1 Eu1 C17 80.70(13) . .
O7 Eu1 C17 23.27(13) . .
O16 Eu1 C17 148.33(12) . .
O2W Eu1 C17 77.34(13) . .
O16 Eu1 C17 85.64(12) 7_485 .
O3 Eu1 C17 132.62(13) 3_855 .
O8 Eu1 C17 24.75(12) . .
O16 Eu1 O4 143.13(10) 8_865 3_855
O1 Eu1 O4 81.66(11) . 3_855
O7 Eu1 O4 112.47(11) . 3_855
O16 Eu1 O4 102.34(10) . 3_855
O2W Eu1 O4 64.21(11) . 3_855
O16 Eu1 O4 143.15(10) 7_485 3_855
O3 Eu1 O4 43.96(10) 3_855 3_855
O8 Eu1 O4 64.52(9) . 3_855
C17 Eu1 O4 89.21(12) . 3_855
O16 Eu1 C14 124.22(11) 8_865 3_855
O1 Eu1 C14 85.07(12) . 3_855
O7 Eu1 C14 135.34(13) . 3_855
O16 Eu1 C14 82.79(11) . 3_855
O2W Eu1 C14 72.23(13) . 3_855
O16 Eu1 C14 141.24(11) 7_485 3_855
O3 Eu1 C14 21.32(11) 3_855 3_855
O8 Eu1 C14 87.35(11) . 3_855
C17 Eu1 C14 112.07(13) . 3_855
O4 Eu1 C14 22.87(10) 3_855 3_855
O16 Eu1 Eu1 35.31(7) 8_865 8_865
O1 Eu1 Eu1 95.84(9) . 8_865
O7 Eu1 Eu1 127.50(10) . 8_865
O16 Eu1 Eu1 38.43(7) . 8_865
O2W Eu1 Eu1 119.71(9) . 8_865
O16 Eu1 Eu1 75.19(7) 7_485 8_865
O3 Eu1 Eu1 75.72(8) 3_855 8_865
O8 Eu1 Eu1 170.91(8) . 8_865
C17 Eu1 Eu1 150.29(10) . 8_865
O4 Eu1 Eu1 119.67(6) 3_855 8_865
C14 Eu1 Eu1 96.88(9) 3_855 8_865
O9 Eu2 O4 157.64(15) 8_864 3_855
O9 Eu2 O10 109.17(14) 8_864 4_475
O4 Eu2 O10 86.83(14) 3_855 4_475
O9 Eu2 O8 88.71(14) 8_864 .
O4 Eu2 O8 86.62(12) 3_855 .
O10 Eu2 O8 144.27(14) 4_475 .
O9 Eu2 O2 78.56(15) 8_864 .
O4 Eu2 O2 79.17(13) 3_855 .
O10 Eu2 O2 139.71(15) 4_475 .
O8 Eu2 O2 72.79(13) . .
O9 Eu2 O1W 84.75(16) 8_864 .
O4 Eu2 O1W 85.87(14) 3_855 .
O10 Eu2 O1W 71.34(15) 4_475 .
O8 Eu2 O1W 142.91(14) . .
O2 Eu2 O1W 70.12(14) . .
O9 Eu2 O13 75.17(14) 8_864 .
O4 Eu2 O13 125.83(13) 3_855 .
O10 Eu2 O13 72.28(14) 4_475 .
O8 Eu2 O13 83.46(12) . .
O2 Eu2 O13 144.75(14) . .
O1W Eu2 O13 129.25(13) . .
O9 Eu2 O14 124.41(15) 8_864 .
O4 Eu2 O14 74.62(13) 3_855 .
O10 Eu2 O14 72.27(14) 4_475 .
O8 Eu2 O14 72.12(13) . .
O2 Eu2 O14 136.93(12) . .
O1W Eu2 O14 139.34(15) . .
O13 Eu2 O14 51.65(12) . .
O9 Eu2 C33 100.59(17) 8_864 .
O4 Eu2 C33 99.86(16) 3_855 .
O10 Eu2 C33 68.27(16) 4_475 .
O8 Eu2 C33 78.35(14) . .
O2 Eu2 C33 151.14(15) . .
O1W Eu2 C33 138.74(15) . .
O13 Eu2 C33 26.03(14) . .
O14 Eu2 C33 25.76(14) . .
O9 Eu2 Eu1 120.39(10) 8_864 .
O4 Eu2 Eu1 47.58(9) 3_855 .
O10 Eu2 Eu1 130.24(10) 4_475 .
O8 Eu2 Eu1 40.75(8) . .
O2 Eu2 Eu1 60.71(9) . .
O1W Eu2 Eu1 115.46(10) . .
O13 Eu2 Eu1 114.93(9) . .
O14 Eu2 Eu1 76.41(8) . .
C33 Eu2 Eu1 97.12(12) . .
C1 O1 Eu1 132.9(3) . .
Eu2 O1W H1WA 109(4) . .
Eu2 O1W H1WB 131(4) . .
H1WA O1W H1WB 109.46(19) . .
C1 O2 Eu2 149.3(3) . .
Eu1 O2W H2WA 109.4 . .
Eu1 O2W H2WB 109.3 . .
H2WA O2W H2WB 109.5 . .
C14 O3 Eu1 112.4(3) . 4_484
C14 O4 Eu2 164.2(3) . 4_484
C14 O4 Eu1 82.7(3) . 4_484
Eu2 O4 Eu1 99.21(11) 4_484 4_484
C13 O5 C16 118.2(4) . .
C6 O6 C15 119.9(4) . .
C17 O7 Eu1 107.6(3) . .
C17 O8 Eu2 166.7(3) . .
C17 O8 Eu1 84.1(3) . .
Eu2 O8 Eu1 106.78(12) . .
C30 O9 Eu2 148.6(4) . 7_484
C30 O10 Eu2 156.3(4) . 3_754
C31 O11 C29 118.6(8) . .
C25 O11A C31A 120.2(9) . .
O11A C31A H31D 109.5 . .
O11A C31A H31E 109.5 . .
H31D C31A H31E 109.5 . .
O11A C31A H31F 109.5 . .
H31D C31A H31F 109.5 . .
H31E C31A H31F 109.5 . .
C22 O12 C32 118.3(4) . .
C33 O13 Eu2 95.0(3) . .
C33 O14 Eu2 90.8(3) . .
Eu1 O16 Eu1 110.57(12) 7_485 .
Eu1 O16 Eu1 107.23(12) 7_485 8_865
Eu1 O16 Eu1 104.95(12) . 8_865
Eu1 O16 H16 111.3 7_485 .
Eu1 O16 H16 111.3 . .
Eu1 O16 H16 111.3 8_865 .
O2 C1 O1 124.0(5) . .
O2 C1 C2 116.9(5) . .
O1 C1 C2 119.1(4) . .
C3 C2 C7 118.8(5) . .
C3 C2 C1 121.9(5) . .
C7 C2 C1 119.3(4) . .
C2 C3 C4 119.6(5) . .
C2 C3 H3A 120.2 . .
C4 C3 H3A 120.2 . .
C5 C4 C3 122.3(5) . .
C5 C4 H4A 118.8 . .
C3 C4 H4A 118.8 . .
C4 C5 C6 117.9(5) . .
C4 C5 C8 122.7(5) . .
C6 C5 C8 119.4(5) . .
O6 C6 C7 123.9(5) . .
O6 C6 C5 115.9(5) . .
C7 C6 C5 120.2(5) . .
C6 C7 C2 121.2(5) . .
C6 C7 H7A 119.4 . .
C2 C7 H7A 119.4 . .
C9 C8 C13 118.2(5) . .
C9 C8 C5 120.2(5) . .
C13 C8 C5 121.6(5) . .
C10 C9 C8 121.7(5) . .
C10 C9 H9A 119.1 . .
C8 C9 H9A 119.1 . .
C11 C10 C9 119.8(5) . .
C11 C10 H10A 120.1 . .
C9 C10 H10A 120.1 . .
C10 C11 C12 119.2(5) . .
C10 C11 C14 120.2(5) . .
C12 C11 C14 120.5(4) . .
C13 C12 C11 120.1(5) . .
C13 C12 H12A 119.9 . .
C11 C12 H12A 119.9 . .
O5 C13 C12 123.1(5) . .
O5 C13 C8 116.0(4) . .
C12 C13 C8 120.9(5) . .
O4 C14 O3 119.8(4) . .
O4 C14 C11 119.3(4) . .
O3 C14 C11 120.9(4) . .
O4 C14 Eu1 74.4(3) . 4_484
O3 C14 Eu1 46.3(2) . 4_484
C11 C14 Eu1 162.3(3) . 4_484
O6 C15 H15A 109.5 . .
O6 C15 H15B 109.5 . .
H15A C15 H15B 109.5 . .
O6 C15 H15C 109.5 . .
H15A C15 H15C 109.5 . .
H15B C15 H15C 109.5 . .
O5 C16 H16A 109.5 . .
O5 C16 H16B 109.5 . .
H16A C16 H16B 109.5 . .
O5 C16 H16C 109.5 . .
H16A C16 H16C 109.5 . .
H16B C16 H16C 109.5 . .
O7 C17 O8 120.2(5) . .
O7 C17 C18 119.6(5) . .
O8 C17 C18 120.3(5) . .
O7 C17 Eu1 49.1(3) . .
O8 C17 Eu1 71.1(3) . .
C18 C17 Eu1 168.5(4) . .
C23 C18 C19 120.4(5) . .
C23 C18 C17 121.7(5) . .
C19 C18 C17 117.8(5) . .
C20 C19 C18 118.8(5) . .
C20 C19 H19A 120.6 . .
C18 C19 H19A 120.6 . .
C21 C20 C19 121.4(5) . .
C21 C20 H20A 119.3 . .
C19 C20 H20A 119.3 . .
C20 C21 C22 119.4(5) . .
C20 C21 C24 120.5(5) . .
C22 C21 C24 120.0(5) . .
O12 C22 C23 124.3(5) . .
O12 C22 C21 115.2(5) . .
C23 C22 C21 120.4(5) . .
C18 C23 C22 119.5(5) . .
C18 C23 H23A 120.2 . .
C22 C23 H23A 120.2 . .
C25 C24 C29 119.1(5) . .
C25 C24 C21 120.1(5) . .
C29 C24 C21 120.8(5) . .
O11A C25 C24 118.0(6) . .
O11A C25 C26 121.5(6) . .
C24 C25 C26 120.3(5) . .
C27 C26 C25 120.0(5) . .
C27 C26 H26A 120.0 . .
C25 C26 H26A 120.0 . .
C26 C27 C28 120.5(5) . .
C26 C27 C30 119.6(5) . .
C28 C27 C30 119.9(5) . .
C29 C28 C27 119.3(5) . .
C29 C28 H28A 120.3 . .
C27 C28 H28A 120.3 . .
O11 C29 C28 122.6(6) . .
O11 C29 C24 116.6(5) . .
C28 C29 C24 120.8(5) . .
O9 C30 O10 124.4(5) . .
O9 C30 C27 118.2(5) . .
O10 C30 C27 117.4(5) . .
O12 C32 H32A 109.5 . .
O12 C32 H32B 109.5 . .
H32A C32 H32B 109.5 . .
O12 C32 H32C 109.5 . .
H32A C32 H32C 109.5 . .
H32B C32 H32C 109.5 . .
O14 C33 O13 121.9(5) . .
O14 C33 C34 119.6(6) . .
O13 C33 C34 118.4(5) . .
O14 C33 Eu2 63.4(3) . .
O13 C33 Eu2 59.0(3) . .
C34 C33 Eu2 169.6(4) . .
C35B C34 C39 118.3(11) . .
C35B C34 C35A 33.1(9) . .
C39 C34 C35A 116.4(10) . .
C35B C34 C33 117.3(11) . .
C39 C34 C33 121.7(6) . .
C35A C34 C33 119.4(10) . .
C36A C35A C34 121.9(19) . .
C36A C35A H35A 119.1 . .
C34 C35A H35A 119.1 . .
C35A C36A C37A 122(2) . .
C35A C36A H36A 119.1 . .
C37A C36A H36A 119.1 . .
C36A C37A C38 117.6(17) . .
C36A C37A C37A 132.5(15) . 2_675
C38 C37A C37A 105.9(15) . 2_675
C40A O15A C38 105.5(14) . .
C34 C35B C36B 115.0(18) . .
C34 C35B H35B 122.5 . .
C36B C35B H35B 122.5 . .
C37B C36B C35B 120.8(19) . .
C37B C36B H36B 119.6 . .
C35B C36B H36B 119.6 . .
C38 C37B C36B 117.9(17) . .
C38 C37B C37B 128.9(11) . 2_675
C36B C37B C37B 105.9(14) . 2_675
C38 C37B O15B 41.6(9) . .
C36B C37B O15B 155.7(18) . .
C37B C37B O15B 98.4(10) 2_675 .
C38 O15B C40B 112.1(13) . .
C38 O15B C37B 38.6(8) . .
C40B O15B C37B 149.8(14) . .
O15B C40B H40D 109.5 . .
O15B C40B H40E 109.5 . .
H40D C40B H40E 109.5 . .
O15B C40B H40F 109.5 . .
H40D C40B H40F 109.5 . .
H40E C40B H40F 109.5 . .
C37B C38 O15B 99.8(13) . .
C37B C38 C39 123.5(13) . .
O15B C38 C39 130.7(10) . .
C37B C38 C37A 23.3(12) . .
O15B C38 C37A 109.6(11) . .
C39 C38 C37A 119.5(9) . .
C37B C38 O15A 120.7(13) . .
O15B C38 O15A 27.6(7) . .
C39 C38 O15A 115.6(8) . .
C37A C38 O15A 121.1(11) . .
C34 C39 C38 120.5(7) . .
C34 C39 H39A 119.7 . .
C38 C39 H39A 119.7 . .
C43 N1 C42 131.7(16) . .
C43 N1 C41 115.7(13) . .
C42 N1 C41 112.0(13) . .
O17 C41 N1 125.2(15) . .
O17 C41 H41A 117.4 . .
N1 C41 H41A 117.4 . .
N1 C42 H42A 109.5 . .
N1 C42 H42B 109.5 . .
H42A C42 H42B 109.5 . .
N1 C42 H42C 109.5 . .
H42A C42 H42C 109.5 . .
H42B C42 H42C 109.5 . .
N1 C43 H43A 109.5 . .
N1 C43 H43B 109.5 . .
H43A C43 H43B 109.5 . .
N1 C43 H43C 109.5 . .
H43A C43 H43C 109.5 . .
H43B C43 H43C 109.5 . .

loop_
_geom_bond_atom_site_label_1
_geom_bond_atom_site_label_2
_geom_bond_distance
_geom_bond_site_symmetry_2
Eu1 O16 2.335(3) 8_865
Eu1 O1 2.366(3) .
Eu1 O7 2.368(4) .
Eu1 O16 2.406(3) .
Eu1 O2W 2.423(3) .
Eu1 O16 2.508(3) 7_485
Eu1 O3 2.509(3) 3_855
Eu1 O8 2.840(3) .
Eu1 C17 2.986(5) .
Eu1 O4 3.115(4) 3_855
Eu1 C14 3.208(5) 3_855
Eu1 Eu1 3.8975(4) 8_865
Eu2 O9 2.280(4) 8_864
Eu2 O4 2.310(3) 3_855
Eu2 O10 2.317(4) 4_475
Eu2 O8 2.335(3) .
Eu2 O2 2.403(4) .
Eu2 O1W 2.432(4) .
Eu2 O13 2.477(3) .
Eu2 O14 2.576(4) .
Eu2 C33 2.880(6) .
O1 C1 1.261(6) .
O1W H1WA 0.8500(11) .
O1W H1WB 0.8500(11) .
O2 C1 1.239(6) .
O2W H2WA 0.8499 .
O2W H2WB 0.8502 .
O3 C14 1.261(6) .
O3 Eu1 2.509(3) 4_484
O4 C14 1.257(6) .
O4 Eu2 2.310(3) 4_484
O4 Eu1 3.115(4) 4_484
O5 C13 1.360(6) .
O5 C16 1.417(7) .
O6 C6 1.362(6) .
O6 C15 1.384(7) .
O7 C17 1.238(6) .
O8 C17 1.257(6) .
O9 C30 1.233(6) .
O9 Eu2 2.280(4) 7_484
O10 C30 1.243(6) .
O10 Eu2 2.317(3) 3_754
O11 C31 1.348(16) .
O11 C29 1.356(8) .
C31 H31A 0.9600 .
C31 H31B 0.9600 .
C31 H31C 0.9600 .
O11A C25 1.345(10) .
O11A C31A 1.418(17) .
C31A H31D 0.9600 .
C31A H31E 0.9600 .
C31A H31F 0.9600 .
O12 C22 1.369(7) .
O12 C32 1.407(8) .
O13 C33 1.269(7) .
O14 C33 1.252(7) .
O16 Eu1 2.335(3) 7_485
O16 Eu1 2.508(3) 8_865
O16 H16 0.8499 .
C1 C2 1.515(7) .
C2 C3 1.386(7) .
C2 C7 1.393(7) .
C3 C4 1.393(7) .
C3 H3A 0.9300 .
C4 C5 1.380(7) .
C4 H4A 0.9300 .
C5 C6 1.399(7) .
C5 C8 1.509(7) .
C6 C7 1.390(7) .
C7 H7A 0.9300 .
C8 C9 1.387(7) .
C8 C13 1.392(7) .
C9 C10 1.387(7) .
C9 H9A 0.9300 .
C10 C11 1.384(7) .
C10 H10A 0.9300 .
C11 C12 1.403(7) .
C11 C14 1.498(7) .
C12 C13 1.387(7) .
C12 H12A 0.9300 .
C14 Eu1 3.208(5) 4_484
C15 H15A 0.9600 .
C15 H15B 0.9600 .
C15 H15C 0.9600 .
C16 H16A 0.9600 .
C16 H16B 0.9600 .
C16 H16C 0.9600 .
C17 C18 1.497(7) .
C18 C23 1.376(7) .
C18 C19 1.403(7) .
C19 C20 1.385(7) .
C19 H19A 0.9300 .
C20 C21 1.364(8) .
C20 H20A 0.9300 .
C21 C22 1.394(8) .
C21 C24 1.504(7) .
C22 C23 1.390(7) .
C23 H23A 0.9300 .
C24 C25 1.378(8) .
C24 C29 1.402(8) .
C25 C26 1.393(7) .
C26 C27 1.380(7) .
C26 H26A 0.9300 .
C27 C28 1.387(7) .
C27 C30 1.502(7) .
C28 C29 1.380(7) .
C28 H28A 0.9300 .
C32 H32A 0.9600 .
C32 H32B 0.9600 .
C32 H32C 0.9600 .
C33 C34 1.514(8) .
C34 C35B 1.35(2) .
C34 C39 1.366(9) .
C34 C35A 1.42(2) .
C35A C36A 1.37(3) .
C35A H35A 0.9300 .
C36A C37A 1.32(3) .
C36A H36A 0.9300 .
C37A C38 1.47(2) .
C37A C37A 1.55(4) 2_675
O15A C40A 1.42(3) .
O15A C38 1.478(14) .
C40A H40A 0.9600 .
C40A H40B 0.9600 .
C40A H40C 0.9600 .
C35B C36B 1.41(3) .
C35B H35B 0.9300 .
C36B C37B 1.45(3) .
C36B H36B 0.9300 .
C37B C38 1.19(2) .
C37B C37B 1.70(4) 2_675
C37B O15B 1.88(3) .
O15B C38 1.267(14) .
O15B C40B 1.60(3) .
C40B H40D 0.9600 .
C40B H40E 0.9600 .
C40B H40F 0.9600 .
C38 C39 1.382(9) .
C39 H39A 0.9300 .
O17 C41 1.173(14) .
N1 C43 1.341(15) .
N1 C42 1.400(15) .
N1 C41 1.405(15) .
C41 H41A 0.9300 .
C42 H42A 0.9600 .
C42 H42B 0.9600 .
C42 H42C 0.9600 .
C43 H43A 0.9600 .
C43 H43B 0.9600 .
C43 H43C 0.9600 .
